data_4337892
loop_
_publ_author_name
'Hooper, Thomas N.'
'Huertos, Miguel A.'
'Jurca, Titel'
'Pike, Sebastian D.'
'Weller, Andrew S.'
'Manners, Ian'

_publ_section_title
;
 Effect of the Phosphine Steric and Electronic Profile on the Rh-Promoted
 Dehydrocoupling of Phosphine-Boranes.
;
_journal_issue 7
_journal_name_full 'Inorganic chemistry'
_journal_page_first 3716
_journal_paper_doi 10.1021/ic500032f
_journal_volume 53
_journal_year 2014
_chemical_compound_source 'CRL, University of Oxford'
_chemical_formula_moiety 'C104 H115 B2 F24 P4 Rh1'
_chemical_formula_sum 'C104 H115 B2 F24 P4 Rh'
_chemical_formula_weight 2069.43
_chemical_melting_point ?
_chemical_name_systematic '[Rh(dpp3)(PHAd2)(BH3.PHAd2)][BARF4]'
_space_group_IT_number 2
_symmetry_cell_setting triclinic
_symmetry_space_group_name_Hall '-P 1'
_symmetry_space_group_name_H-M 'P -1'
_atom_sites_solution_hydrogens difmap
_atom_sites_solution_primary direct
_audit_creation_date 13-07-29
_audit_creation_method CRYSTALS_ver_14.40
_cell_angle_alpha 79.893(5)
_cell_angle_beta 89.102(5)
_cell_angle_gamma 74.957(5)
_cell_formula_units_Z 2
_cell_length_a 14.9720(10)
_cell_length_b 17.8931(10)
_cell_length_c 20.0362(12)
_cell_measurement_reflns_used 6734
_cell_measurement_temperature 150
_cell_measurement_theta_max 76
_cell_measurement_theta_min 3
_cell_volume 5100.7(6)
_computing_cell_refinement 'CrysAlis, (Oxford Diffraction, 2002)'
_computing_data_collection 'SuperNova, (Oxford Diffraction, 2010)'
_computing_data_reduction 'CrysAlis, (Oxford Diffraction, 2002)'
_computing_molecular_graphics 'CAMERON (Watkin et al., 1996)'
_computing_publication_material 'CRYSTALS (Betteridge et al., 2003)'
_computing_structure_refinement 'CRYSTALS (Betteridge et al., 2003)'
_computing_structure_solution 'SIR92 (Altomare et al., 1994)'
_diffrn_ambient_temperature 150
_diffrn_measured_fraction_theta_full 0.996
_diffrn_measured_fraction_theta_max 0.977
_diffrn_measurement_device Area
_diffrn_measurement_device_type 'Oxford Diffraction SuperNova'
_diffrn_measurement_method \w
_diffrn_radiation_monochromator graphite
_diffrn_radiation_type 'Cu K\a'
_diffrn_radiation_wavelength 1.54180
_diffrn_reflns_av_R_equivalents 0.094
_diffrn_reflns_limit_h_max 18
_diffrn_reflns_limit_h_min -18
_diffrn_reflns_limit_k_max 22
_diffrn_reflns_limit_k_min -21
_diffrn_reflns_limit_l_max 25
_diffrn_reflns_limit_l_min 0
_diffrn_reflns_number 55163
_diffrn_reflns_theta_full 72.799
_diffrn_reflns_theta_max 76.631
_diffrn_reflns_theta_min 3.458
_diffrn_standards_number 0
_exptl_absorpt_coefficient_mu 2.716
_exptl_absorpt_correction_T_max 0.92
_exptl_absorpt_correction_T_min 0.78
_exptl_absorpt_correction_type multi-scan
_exptl_absorpt_process_details 'CrysAlis, (Oxford Diffraction, 2002)'
_exptl_crystal_colour orange
_exptl_crystal_density_diffrn 1.347
_exptl_crystal_density_method 'not measured'
_exptl_crystal_description plate
_exptl_crystal_F_000 2140
_exptl_crystal_size_max 0.200
_exptl_crystal_size_mid 0.100
_exptl_crystal_size_min 0.030
_platon_squeeze_details
;
;
_refine_diff_density_max 1.66
_refine_diff_density_min -1.31
_refine_ls_extinction_method None
_refine_ls_goodness_of_fit_ref 0.9152
_refine_ls_hydrogen_treatment constr
_refine_ls_matrix_type full
_refine_ls_number_parameters 1324
_refine_ls_number_reflns 17589
_refine_ls_number_restraints 988
_refine_ls_R_factor_all 0.1324
_refine_ls_R_factor_gt 0.0752
_refine_ls_shift/su_max 0.0225024
_refine_ls_shift/su_mean 0.0003236
_refine_ls_structure_factor_coef Fsqd
_refine_ls_weighting_details
;
 Method= Modified Sheldrick 
 w=1/[\s^2^(F^2^) + ( 0.08P)^2^ +18.98P] 
 ,where P=(max(Fo^2^,0) + 2Fc^2^)/3 
;
_refine_ls_weighting_scheme calc
_refine_ls_wR_factor_all 0.1950
_refine_ls_wR_factor_gt 0.1811
_refine_ls_wR_factor_ref 0.1950
_reflns_limit_h_max 18
_reflns_limit_h_min -18
_reflns_limit_k_max 22
_reflns_limit_k_min -21
_reflns_limit_l_max 25
_reflns_limit_l_min 0
_reflns_number_gt 11342
_reflns_number_total 20970
_reflns_threshold_expression I>2.0\s(I)
_oxford_diffrn_Wilson_B_factor 2.80
_oxford_diffrn_Wilson_scale 0.18
_oxford_refine_ls_r_factor_ref 0.1324
_oxford_refine_ls_scale 2.60(2)
_oxford_reflns_number_all 17589
_oxford_reflns_threshold_expression_ref I>-3.0\s(I)
_oxford_structure_analysis_title 074SDP13
_cod_data_source_file ic500032f_si_004.cif
_cod_data_source_block Compound24
_cod_depositor_comments
;
The following automatic conversions were performed:

'_chemical_melting_point' value 'not measured' was changed to '?' -
the value is undefined or not given.

Automatic conversion script
Id: cif_fix_values 2281 2013-09-26 08:29:07Z andrius 

 Adding full bibliography for 4337890--4337893.cif.
;
_cod_original_sg_symbol_H-M 'P -1 '
_cod_original_formula_sum 'C104 H115 B2 F24 P4 Rh1'
_cod_database_code 4337892

loop_
_symmetry_equiv_pos_as_xyz
x,y,z
-x,-y,-z

loop_
_atom_site_label
_atom_site_type_symbol
_atom_site_fract_x
_atom_site_fract_y
_atom_site_fract_z
_atom_site_U_iso_or_equiv
_atom_site_occupancy
_atom_site_adp_type
_atom_site_refinement_flags_posn
_atom_site_disorder_assembly
_atom_site_disorder_group
F1 F 0.7418(4) 0.4758(3) 0.7069(3) 0.0863 1.0000 Uani . . .
F2 F 0.6449(3) 0.4355(2) 0.7721(3) 0.0704 1.0000 Uani . . .
F3 F 0.5982(4) 0.5399(3) 0.7002(3) 0.0983 1.0000 Uani . . .
F7 F 1.0374(4) 0.7576(3) 0.9271(2) 0.0744 1.0000 Uani . . .
F8 F 1.1496(3) 0.6682(4) 0.9011(3) 0.1008 1.0000 Uani . . .
F9 F 1.0393(3) 0.6389(3) 0.9578(2) 0.0704 1.0000 Uani . . .
F10 F 1.1407(3) 0.6343(4) 0.6696(3) 0.0986 1.0000 Uani . . .
F11 F 1.0377(4) 0.5744(3) 0.6577(2) 0.0782 1.0000 Uani . . .
F12 F 1.0191(3) 0.6919(3) 0.6104(2) 0.0731 1.0000 Uani . . .
F19 F 0.7744(4) 0.9751(3) 0.5738(2) 0.0854 1.0000 Uani . . .
F20 F 0.8319(4) 0.8762(3) 0.5290(3) 0.0938 1.0000 Uani . . .
F21 F 0.7069(4) 0.9533(4) 0.4892(3) 0.1069 1.0000 Uani . . .
C1 C 0.2300(4) 0.2653(4) 0.9304(3) 0.0439 1.0000 Uani . . .
C2 C 0.1643(5) 0.2275(4) 0.9730(3) 0.0472 1.0000 Uani . . .
C3 C 0.1617(5) 0.1490(4) 0.9549(3) 0.0466 1.0000 Uani . . .
C4 C 0.2839(4) 0.3562(4) 0.8138(3) 0.0462 1.0000 Uani . . .
C5 C 0.3756(5) 0.3236(5) 0.8334(4) 0.0643 1.0000 Uani . . .
C6 C 0.4418(5) 0.3622(6) 0.8088(6) 0.0829 1.0000 Uani . . .
C7 C 0.4155(6) 0.4346(7) 0.7676(6) 0.0989 1.0000 Uani . . .
C8 C 0.3234(6) 0.4692(6) 0.7501(6) 0.0864 1.0000 Uani . . .
C9 C 0.2571(5) 0.4302(5) 0.7726(4) 0.0619 1.0000 Uani . . .
C10 C 0.0917(4) 0.3812(3) 0.8411(3) 0.0397 1.0000 Uani . . .
C11 C 0.0713(5) 0.4213(4) 0.8957(4) 0.0537 1.0000 Uani . . .
C12 C -0.0071(6) 0.4833(4) 0.8932(4) 0.0614 1.0000 Uani . . .
C13 C -0.0641(5) 0.5066(4) 0.8360(4) 0.0595 1.0000 Uani . . .
C14 C -0.0455(5) 0.4680(4) 0.7817(4) 0.0532 1.0000 Uani . . .
C15 C 0.0328(4) 0.4059(4) 0.7840(3) 0.0440 1.0000 Uani . . .
C16 C 0.1297(4) 0.0498(4) 0.8726(3) 0.0398 1.0000 Uani . . .
C17 C 0.2223(5) 0.0062(4) 0.8693(3) 0.0496 1.0000 Uani . . .
C18 C 0.2445(5) -0.0746(4) 0.8736(3) 0.0530 1.0000 Uani . . .
C19 C 0.1753(5) -0.1140(4) 0.8804(3) 0.0533 1.0000 Uani . . .
C20 C 0.0842(6) -0.0722(4) 0.8827(3) 0.0545 1.0000 Uani . . .
C21 C 0.0615(5) 0.0098(4) 0.8793(3) 0.0468 1.0000 Uani . . .
C22 C -0.0150(4) 0.1915(4) 0.8859(3) 0.0384 1.0000 Uani . . .
C23 C -0.0648(5) 0.2569(4) 0.8409(3) 0.0496 1.0000 Uani . . .
C24 C -0.1581(5) 0.2893(5) 0.8493(4) 0.0616 1.0000 Uani . . .
C25 C -0.2035(5) 0.2551(6) 0.9017(4) 0.0691 1.0000 Uani . . .
C26 C -0.1531(6) 0.1902(6) 0.9467(4) 0.0690 1.0000 Uani . . .
C27 C -0.0603(5) 0.1577(5) 0.9395(3) 0.0556 1.0000 Uani . . .
C28 C 0.3713(4) 0.1572(4) 0.6916(3) 0.0411 1.0000 Uani . . .
C29 C 0.4489(4) 0.1739(4) 0.6441(4) 0.0541 1.0000 Uani . . .
C30 C 0.5289(5) 0.0990(5) 0.6502(4) 0.0641 1.0000 Uani . . .
C31 C 0.4958(5) 0.0343(5) 0.6300(4) 0.0706 1.0000 Uani . . .
C32 C 0.4192(5) 0.0159(4) 0.6773(4) 0.0601 1.0000 Uani . . .
C33 C 0.3390(4) 0.0902(4) 0.6715(4) 0.0492 1.0000 Uani . . .
C34 C 0.4134(5) 0.1320(4) 0.7642(3) 0.0491 1.0000 Uani . . .
C35 C 0.4936(5) 0.0573(4) 0.7698(4) 0.0569 1.0000 Uani . . .
C36 C 0.5701(5) 0.0750(5) 0.7221(4) 0.0674 1.0000 Uani . . .
C37 C 0.4589(5) -0.0091(4) 0.7492(4) 0.0624 1.0000 Uani . . .
C38 C 0.2371(4) 0.3090(3) 0.6085(3) 0.0365 1.0000 Uani . . .
C39 C 0.3049(5) 0.3599(4) 0.5846(4) 0.0541 1.0000 Uani . . .
C40 C 0.2678(5) 0.4162(4) 0.5184(4) 0.0566 1.0000 Uani . . .
C41 C 0.2579(6) 0.3704(5) 0.4633(4) 0.0682 1.0000 Uani . . .
C42 C 0.1897(5) 0.3211(4) 0.4858(3) 0.0551 1.0000 Uani . . .
C43 C 0.2257(5) 0.2638(4) 0.5518(3) 0.0447 1.0000 Uani . . .
C44 C 0.0944(5) 0.3751(4) 0.4970(3) 0.0556 1.0000 Uani . . .
C45 C 0.1408(4) 0.3666(3) 0.6181(3) 0.0398 1.0000 Uani . . .
C46 C 0.1058(5) 0.4234(4) 0.5513(3) 0.0506 1.0000 Uani . . .
C47 C 0.1744(5) 0.4720(4) 0.5291(4) 0.0556 1.0000 Uani . . .
C48 C -0.1089(4) 0.1789(3) 0.6423(3) 0.0370 1.0000 Uani . . .
C49 C -0.1762(5) 0.1352(4) 0.6220(4) 0.0495 1.0000 Uani . . .
C50 C -0.2606(5) 0.1934(4) 0.5851(4) 0.0546 1.0000 Uani . . .
C51 C -0.3099(5) 0.2488(4) 0.6320(4) 0.0598 1.0000 Uani . . .
C52 C -0.2451(5) 0.2945(4) 0.6513(4) 0.0527 1.0000 Uani . . .
C53 C -0.1592(5) 0.2362(4) 0.6894(3) 0.0472 1.0000 Uani . . .
C54 C -0.0804(4) 0.2282(4) 0.5779(3) 0.0465 1.0000 Uani . . .
C55 C -0.1668(5) 0.2868(4) 0.5415(4) 0.0562 1.0000 Uani . . .
C56 C -0.2152(5) 0.3423(4) 0.5882(4) 0.0560 1.0000 Uani . . .
C57 C -0.2316(5) 0.2409(5) 0.5218(4) 0.0598 1.0000 Uani . . .
C58 C 0.0450(4) 0.0173(3) 0.6677(3) 0.0394 1.0000 Uani . . .
C59 C -0.0188(4) -0.0386(4) 0.6885(3) 0.0447 1.0000 Uani . . .
C60 C 0.0270(5) -0.1196(4) 0.6711(4) 0.0502 1.0000 Uani . . .
C61 C 0.1199(5) -0.1539(4) 0.7086(4) 0.0512 1.0000 Uani . . .
C62 C 0.1832(4) -0.0996(4) 0.6894(3) 0.0461 1.0000 Uani . . .
C63 C 0.1382(4) -0.0175(4) 0.7062(3) 0.0410 1.0000 Uani . . .
C64 C 0.1994(4) -0.0919(4) 0.6138(3) 0.0477 1.0000 Uani . . .
C65 C 0.1076(5) -0.0571(4) 0.5745(3) 0.0474 1.0000 Uani . . .
C66 C 0.0602(4) 0.0249(4) 0.5910(3) 0.0413 1.0000 Uani . . .
C67 C 0.0416(5) -0.1098(4) 0.5939(4) 0.0519 1.0000 Uani . . .
C71 C 0.7165(4) 0.6706(3) 0.8118(3) 0.0371 1.0000 Uani . . .
C72 C 0.7014(4) 0.6215(4) 0.7684(3) 0.0416 1.0000 Uani . . .
C73 C 0.6851(4) 0.5488(4) 0.7932(4) 0.0473 1.0000 Uani . . .
C74 C 0.6875(5) 0.5207(4) 0.8614(4) 0.0525 1.0000 Uani . . .
C75 C 0.7056(4) 0.5667(3) 0.9058(2) 0.0525 1.0000 Uani D . .
C76 C 0.7199(4) 0.6408(4) 0.8806(3) 0.0401 1.0000 Uani . . .
C77 C 0.6686(5) 0.5007(4) 0.7431(4) 0.0583 1.0000 Uani . . .
C78 C 0.7149(3) 0.5369(2) 0.98134(16) 0.0736 1.0000 Uani D . .
C79 C 0.8588(4) 0.7264(3) 0.7808(3) 0.0383 1.0000 Uani . . .
C80 C 0.9117(4) 0.7215(3) 0.8384(3) 0.0399 1.0000 Uani . . .
C81 C 1.0077(4) 0.6919(3) 0.8417(3) 0.0390 1.0000 Uani . . .
C82 C 1.0545(4) 0.6654(3) 0.7856(3) 0.0423 1.0000 Uani . . .
C83 C 1.0022(4) 0.6702(4) 0.7280(3) 0.0419 1.0000 Uani . . .
C84 C 0.9058(4) 0.6985(3) 0.7264(3) 0.0367 1.0000 Uani . . .
C85 C 1.0604(5) 0.6881(4) 0.9052(3) 0.0501 1.0000 Uani . . .
C86 C 1.0496(5) 0.6421(4) 0.6673(3) 0.0503 1.0000 Uani . . .
C87 C 0.7098(4) 0.8202(3) 0.8308(3) 0.0349 1.0000 Uani . . .
C88 C 0.6341(4) 0.8234(4) 0.8730(3) 0.0402 1.0000 Uani . . .
C89 C 0.6080(3) 0.8813(3) 0.9135(2) 0.0450 1.0000 Uani D . .
C90 C 0.6530(4) 0.9396(4) 0.9108(3) 0.0399 1.0000 Uani . . .
C91 C 0.7250(3) 0.9401(3) 0.8673(3) 0.0401 1.0000 Uani D . .
C92 C 0.7530(4) 0.8816(3) 0.8286(3) 0.0380 1.0000 Uani . . .
C93 C 0.5295(2) 0.8819(2) 0.95932(17) 0.0642 1.0000 Uani D . .
C94 C 0.7738(2) 1.00347(18) 0.86298(17) 0.0552 1.0000 Uani D . .
C95 C 0.6974(4) 0.7931(3) 0.7068(3) 0.0398 1.0000 Uani . . .
C96 C 0.7391(4) 0.8400(3) 0.6591(3) 0.0406 1.0000 Uani . . .
C97 C 0.7007(4) 0.8722(4) 0.5940(3) 0.0430 1.0000 Uani . . .
C98 C 0.6204(4) 0.8606(4) 0.5735(3) 0.0443 1.0000 Uani . . .
C99 C 0.5744(3) 0.8168(3) 0.6198(3) 0.0536 1.0000 Uani D . .
C100 C 0.6117(4) 0.7862(4) 0.6845(3) 0.0417 1.0000 Uani . . .
C101 C 0.7504(5) 0.9209(5) 0.5472(3) 0.0571 1.0000 Uani . . .
C102 C 0.4861(2) 0.8030(3) 0.5998(2) 0.0744 1.0000 Uani D . .
C200 C 0.4175(12) 0.6662(16) 0.9974(10) 0.2944 1.0000 Uani D . .
C201 C 0.4578(10) 0.6516(18) 0.9354(10) 0.3014 1.0000 Uani D . .
C202 C 0.3954(8) 0.670(2) 0.8798(10) 0.3038 1.0000 Uani D . .
C203 C 0.4205(12) 0.6759(19) 0.8120(10) 0.3019 1.0000 Uani D . .
C204 C 0.3517(14) 0.6731(18) 0.7664(10) 0.3016 1.0000 Uani D . .
P1 P 0.19664(10) 0.30090(9) 0.83973(8) 0.0372 1.0000 Uani . . .
P2 P 0.10907(11) 0.15537(9) 0.87143(7) 0.0390 1.0000 Uani . . .
P3 P 0.27328(10) 0.24636(9) 0.69450(7) 0.0372 1.0000 Uani . . .
P4 P -0.00450(10) 0.11485(9) 0.69253(7) 0.0364 1.0000 Uani . . .
B1 B 0.0866(5) 0.1742(4) 0.6932(3) 0.0390 1.0000 Uani . . .
B2 B 0.7439(5) 0.7533(4) 0.7825(3) 0.0367 1.0000 Uani . . .
Rh1 Rh 0.16995(3) 0.21601(3) 0.77850(2) 0.0362 1.0000 Uani . . .
H1 H 0.1382 0.1389 0.7228 0.0400 1.0000 Uiso R . .
H2 H 0.0421 0.2347 0.7024 0.0400 1.0000 Uiso R . .
F60 F 0.6644(6) 0.4862(4) 1.0011(3) 0.0913 0.5000 Uani D 1 1
F61 F 0.7020(6) 0.4651(4) 0.9976(3) 0.0902 0.5000 Uani D 1 2
F40 F 0.6538(6) 0.5831(4) 1.0153(3) 0.0956 0.5000 Uani D 1 2
F41 F 0.6876(6) 0.5950(3) 1.0166(3) 0.0679 0.5000 Uani D 1 1
F50 F 0.8019(5) 0.5001(5) 1.0013(3) 0.0945 0.5000 Uani D 1 1
F51 F 0.7984(5) 0.5329(5) 1.0061(3) 0.0843 0.5000 Uani D 1 2
F130 F 0.8353(5) 0.9915(4) 0.9130(3) 0.0794 0.5000 Uani D 2 2
F131 F 0.8619(4) 0.9773(3) 0.8842(4) 0.0756 0.5000 Uani D 2 1
F150 F 0.7755(5) 1.0424(4) 0.8009(3) 0.0710 0.5000 Uani D 2 1
F151 F 0.8204(5) 1.0128(4) 0.8064(3) 0.0658 0.5000 Uani D 2 2
F140 F 0.7169(4) 1.0743(3) 0.8646(4) 0.0704 0.5000 Uani D 2 2
F141 F 0.7361(5) 1.0578(4) 0.8997(4) 0.0855 0.5000 Uani D 2 1
F170 F 0.4875(5) 0.8260(4) 0.9554(4) 0.0923 0.5000 Uani D 3 1
F171 F 0.5184(5) 0.8106(4) 0.9832(4) 0.0895 0.5000 Uani D 3 2
F180 F 0.4490(4) 0.9223(5) 0.9309(3) 0.0864 0.5000 Uani D 3 2
F181 F 0.4624(4) 0.9485(4) 0.9477(3) 0.0650 0.5000 Uani D 3 1
F160 F 0.5525(3) 0.8722(5) 1.0237(3) 0.0835 0.5000 Uani D 3 1
F161 F 0.5365(4) 0.9125(5) 1.0142(3) 0.0715 0.5000 Uani D 3 2
F240 F 0.4351(4) 0.8625(4) 0.5545(4) 0.0933 0.5000 Uani D 4 1
F241 F 0.4628(5) 0.8297(5) 0.5347(3) 0.1043 0.5000 Uani D 4 2
F220 F 0.4152(4) 0.8367(5) 0.6334(4) 0.0777 0.5000 Uani D 4 2
F221 F 0.4317(4) 0.7932(6) 0.6514(3) 0.0896 0.5000 Uani D 4 1
F230 F 0.4874(4) 0.7267(4) 0.6101(4) 0.0746 0.5000 Uani D 4 2
F231 F 0.4974(4) 0.7399(5) 0.5718(5) 0.1061 0.5000 Uani D 4 1
H3 H 0.1047 0.1756 0.6364 0.0420 1.0000 Uiso R . .
H4 H -0.0318 0.0980 0.7542 0.0622 1.0000 Uiso R . .
H12 H 0.2361 0.3098 0.9492 0.0530 1.0000 Uiso R . .
H11 H 0.2904 0.2270 0.9330 0.0526 1.0000 Uiso R . .
H22 H 0.1838 0.2186 1.0203 0.0554 1.0000 Uiso R . .
H21 H 0.1020 0.2635 0.9675 0.0560 1.0000 Uiso R . .
H31 H 0.1274 0.1229 0.9885 0.0558 1.0000 Uiso R . .
H32 H 0.2249 0.1172 0.9562 0.0559 1.0000 Uiso R . .
H51 H 0.3937 0.2756 0.8618 0.0771 1.0000 Uiso R . .
H61 H 0.5036 0.3398 0.8204 0.0987 1.0000 Uiso R . .
H71 H 0.4600 0.4604 0.7514 0.1180 1.0000 Uiso R . .
H81 H 0.3057 0.5192 0.7234 0.1039 1.0000 Uiso R . .
H91 H 0.1950 0.4521 0.7600 0.0735 1.0000 Uiso R . .
H111 H 0.1116 0.4062 0.9340 0.0641 1.0000 Uiso R . .
H121 H -0.0205 0.5092 0.9300 0.0739 1.0000 Uiso R . .
H131 H -0.1153 0.5492 0.8338 0.0707 1.0000 Uiso R . .
H141 H -0.0856 0.4833 0.7437 0.0639 1.0000 Uiso R . .
H151 H 0.0457 0.3806 0.7472 0.0529 1.0000 Uiso R . .
H171 H 0.2695 0.0317 0.8652 0.0589 1.0000 Uiso R . .
H181 H 0.3058 -0.1021 0.8717 0.0630 1.0000 Uiso R . .
H191 H 0.1904 -0.1681 0.8827 0.0639 1.0000 Uiso R . .
H201 H 0.0377 -0.0980 0.8859 0.0647 1.0000 Uiso R . .
H211 H 0.0005 0.0374 0.8809 0.0557 1.0000 Uiso R . .
H231 H -0.0359 0.2791 0.8040 0.0591 1.0000 Uiso R . .
H241 H -0.1906 0.3341 0.8196 0.0738 1.0000 Uiso R . .
H251 H -0.2662 0.2754 0.9075 0.0827 1.0000 Uiso R . .
H261 H -0.1832 0.1679 0.9827 0.0821 1.0000 Uiso R . .
H271 H -0.0283 0.1137 0.9697 0.0669 1.0000 Uiso R . .
H292 H 0.4716 0.2154 0.6573 0.0652 1.0000 Uiso R . .
H291 H 0.4259 0.1894 0.5974 0.0645 1.0000 Uiso R . .
H301 H 0.5767 0.1098 0.6193 0.0770 1.0000 Uiso R . .
H311 H 0.5470 -0.0123 0.6344 0.0845 1.0000 Uiso R . .
H312 H 0.4727 0.0494 0.5834 0.0847 1.0000 Uiso R . .
H321 H 0.3967 -0.0262 0.6637 0.0719 1.0000 Uiso R . .
H331 H 0.2916 0.0786 0.7021 0.0589 1.0000 Uiso R . .
H332 H 0.3132 0.1051 0.6254 0.0589 1.0000 Uiso R . .
H341 H 0.4371 0.1735 0.7768 0.0588 1.0000 Uiso R . .
H342 H 0.3660 0.1218 0.7950 0.0591 1.0000 Uiso R . .
H351 H 0.5182 0.0413 0.8167 0.0678 1.0000 Uiso R . .
H362 H 0.5927 0.1168 0.7352 0.0810 1.0000 Uiso R . .
H361 H 0.6203 0.0283 0.7245 0.0809 1.0000 Uiso R . .
H371 H 0.4114 -0.0210 0.7794 0.0750 1.0000 Uiso R . .
H372 H 0.5108 -0.0553 0.7520 0.0750 1.0000 Uiso R . .
H391 H 0.3138 0.3896 0.6194 0.0650 1.0000 Uiso R . .
H392 H 0.3635 0.3250 0.5763 0.0648 1.0000 Uiso R . .
H401 H 0.3113 0.4473 0.5043 0.0679 1.0000 Uiso R . .
H412 H 0.3176 0.3361 0.4556 0.0818 1.0000 Uiso R . .
H411 H 0.2340 0.4061 0.4217 0.0818 1.0000 Uiso R . .
H421 H 0.1824 0.2914 0.4506 0.0662 1.0000 Uiso R . .
H432 H 0.2849 0.2302 0.5439 0.0542 1.0000 Uiso R . .
H431 H 0.1826 0.2315 0.5654 0.0538 1.0000 Uiso R . .
H442 H 0.0496 0.3447 0.5110 0.0667 1.0000 Uiso R . .
H441 H 0.0724 0.4105 0.4552 0.0668 1.0000 Uiso R . .
H452 H 0.1500 0.3966 0.6521 0.0479 1.0000 Uiso R . .
H451 H 0.0968 0.3368 0.6332 0.0480 1.0000 Uiso R . .
H461 H 0.0452 0.4581 0.5584 0.0610 1.0000 Uiso R . .
H472 H 0.1815 0.5017 0.5638 0.0670 1.0000 Uiso R . .
H471 H 0.1519 0.5070 0.4870 0.0669 1.0000 Uiso R . .
H492 H -0.1945 0.1041 0.6620 0.0585 1.0000 Uiso R . .
H491 H -0.1448 0.1001 0.5916 0.0586 1.0000 Uiso R . .
H501 H -0.3038 0.1646 0.5720 0.0656 1.0000 Uiso R . .
H511 H -0.3276 0.2184 0.6727 0.0718 1.0000 Uiso R . .
H512 H -0.3651 0.2848 0.6089 0.0718 1.0000 Uiso R . .
H521 H -0.2768 0.3294 0.6816 0.0626 1.0000 Uiso R . .
H531 H -0.1775 0.2059 0.7298 0.0569 1.0000 Uiso R . .
H532 H -0.1173 0.2647 0.7024 0.0570 1.0000 Uiso R . .
H541 H -0.0368 0.2563 0.5907 0.0562 1.0000 Uiso R . .
H542 H -0.0504 0.1929 0.5473 0.0559 1.0000 Uiso R . .
H551 H -0.1483 0.3172 0.5007 0.0666 1.0000 Uiso R . .
H561 H -0.1730 0.3705 0.6017 0.0669 1.0000 Uiso R . .
H562 H -0.2698 0.3789 0.5648 0.0668 1.0000 Uiso R . .
H571 H -0.2866 0.2773 0.4980 0.0718 1.0000 Uiso R . .
H572 H -0.2002 0.2056 0.4921 0.0721 1.0000 Uiso R . .
H591 H -0.0269 -0.0441 0.7371 0.0534 1.0000 Uiso R . .
H592 H -0.0789 -0.0171 0.6652 0.0540 1.0000 Uiso R . .
H601 H -0.0130 -0.1549 0.6839 0.0599 1.0000 Uiso R . .
H611 H 0.1112 -0.1586 0.7571 0.0610 1.0000 Uiso R . .
H612 H 0.1496 -0.2056 0.6986 0.0610 1.0000 Uiso R . .
H621 H 0.2421 -0.1211 0.7146 0.0548 1.0000 Uiso R . .
H632 H 0.1294 -0.0214 0.7547 0.0493 1.0000 Uiso R . .
H631 H 0.1781 0.0165 0.6918 0.0485 1.0000 Uiso R . .
H642 H 0.2405 -0.0577 0.6018 0.0568 1.0000 Uiso R . .
H641 H 0.2281 -0.1432 0.6031 0.0567 1.0000 Uiso R . .
H651 H 0.1161 -0.0518 0.5254 0.0568 1.0000 Uiso R . .
H662 H 0.0984 0.0613 0.5772 0.0485 1.0000 Uiso R . .
H661 H 0.0009 0.0442 0.5670 0.0486 1.0000 Uiso R . .
H672 H 0.0690 -0.1606 0.5822 0.0618 1.0000 Uiso R . .
H671 H -0.0161 -0.0872 0.5689 0.0617 1.0000 Uiso R . .
H721 H 0.7010 0.6383 0.7218 0.0497 1.0000 Uiso R . .
H741 H 0.6764 0.4719 0.8778 0.0629 1.0000 Uiso R . .
H761 H 0.7317 0.6706 0.9113 0.0481 1.0000 Uiso R . .
H801 H 0.8830 0.7386 0.8766 0.0481 1.0000 Uiso R . .
H821 H 1.1190 0.6459 0.7875 0.0508 1.0000 Uiso R . .
H841 H 0.8732 0.6978 0.6873 0.0440 1.0000 Uiso R . .
H881 H 0.6006 0.7863 0.8745 0.0478 1.0000 Uiso R . .
H901 H 0.6353 0.9782 0.9375 0.0478 1.0000 Uiso R . .
H921 H 0.8017 0.8836 0.8002 0.0458 1.0000 Uiso R . .
H961 H 0.7939 0.8494 0.6704 0.0485 1.0000 Uiso R . .
H981 H 0.5974 0.8809 0.5293 0.0527 1.0000 Uiso R . .
H1001 H 0.5782 0.7588 0.7147 0.0498 1.0000 Uiso R . .
H2002 H 0.4621 0.6744 1.0277 0.4490 1.0000 Uiso R . .
H2001 H 0.3655 0.7119 0.9892 0.4490 1.0000 Uiso R . .
H2003 H 0.3961 0.6217 1.0184 0.4491 1.0000 Uiso R . .
H2031 H 0.4319 0.7281 0.7999 0.3719 1.0000 Uiso R . .
H2032 H 0.4763 0.6354 0.8076 0.3720 1.0000 Uiso R . .
H2021 H 0.3505 0.7187 0.8848 0.3730 1.0000 Uiso R . .
H2022 H 0.3666 0.6270 0.8863 0.3730 1.0000 Uiso R . .
H2011 H 0.5003 0.6846 0.9246 0.3689 1.0000 Uiso R . .
H2012 H 0.4918 0.5963 0.9409 0.3690 1.0000 Uiso R . .
H5 H 0.3215 0.2814 0.7127 0.0374 1.0000 Uiso R . .
H2041 H 0.3743 0.6766 0.7217 0.3563 1.0000 Uiso R . .
H2042 H 0.2991 0.7160 0.7679 0.3563 1.0000 Uiso R . .
H2043 H 0.3346 0.6251 0.7788 0.3563 1.0000 Uiso R . .

loop_
_atom_site_aniso_label
_atom_site_aniso_U_11
_atom_site_aniso_U_22
_atom_site_aniso_U_33
_atom_site_aniso_U_23
_atom_site_aniso_U_13
_atom_site_aniso_U_12
F1 0.101(4) 0.095(4) 0.090(4) -0.058(3) 0.033(3) -0.048(3)
F2 0.075(3) 0.049(2) 0.100(4) -0.027(2) 0.000(2) -0.031(2)
F3 0.123(4) 0.065(3) 0.107(4) -0.026(3) -0.057(4) -0.012(3)
F7 0.103(4) 0.057(3) 0.066(3) -0.012(2) -0.023(2) -0.023(2)
F8 0.043(2) 0.185(6) 0.068(3) -0.027(4) -0.003(2) -0.017(3)
F9 0.093(3) 0.069(3) 0.045(2) 0.010(2) -0.014(2) -0.027(2)
F10 0.053(3) 0.171(6) 0.083(4) -0.065(4) 0.023(2) -0.021(3)
F11 0.121(4) 0.056(3) 0.062(3) -0.028(2) 0.032(3) -0.021(3)
F12 0.097(3) 0.070(3) 0.046(2) -0.010(2) 0.022(2) -0.011(2)
F19 0.136(5) 0.072(3) 0.068(3) -0.015(2) 0.017(3) -0.061(3)
F20 0.094(4) 0.103(4) 0.092(4) -0.016(3) 0.050(3) -0.042(3)
F21 0.115(4) 0.145(5) 0.061(3) 0.043(3) -0.027(3) -0.073(4)
C1 0.049(3) 0.049(4) 0.037(3) -0.019(3) -0.003(3) -0.011(3)
C2 0.054(4) 0.057(4) 0.032(3) -0.013(3) 0.002(3) -0.013(3)
C3 0.057(4) 0.049(4) 0.033(3) -0.006(3) 0.001(3) -0.014(3)
C4 0.044(3) 0.053(4) 0.049(4) -0.021(3) -0.004(3) -0.018(3)
C5 0.055(4) 0.060(5) 0.080(5) -0.026(4) -0.023(4) -0.009(4)
C6 0.040(4) 0.098(7) 0.118(8) -0.012(6) -0.008(4) -0.035(4)
C7 0.065(6) 0.096(8) 0.148(10) -0.007(7) 0.013(6) -0.053(6)
C8 0.066(5) 0.070(6) 0.132(9) -0.005(6) 0.011(5) -0.043(5)
C9 0.053(4) 0.056(4) 0.084(6) -0.019(4) 0.000(4) -0.024(4)
C10 0.039(3) 0.033(3) 0.046(3) -0.008(3) 0.003(3) -0.007(2)
C11 0.068(4) 0.046(4) 0.046(4) -0.015(3) 0.005(3) -0.008(3)
C12 0.079(5) 0.045(4) 0.067(5) -0.026(4) 0.023(4) -0.017(4)
C13 0.062(4) 0.040(4) 0.073(5) -0.011(3) 0.016(4) -0.006(3)
C14 0.043(4) 0.048(4) 0.066(5) -0.004(3) 0.006(3) -0.013(3)
C15 0.043(3) 0.045(4) 0.048(4) -0.011(3) 0.007(3) -0.016(3)
C16 0.049(3) 0.039(3) 0.032(3) -0.005(2) 0.000(2) -0.012(3)
C17 0.055(4) 0.055(4) 0.036(3) -0.004(3) -0.003(3) -0.011(3)
C18 0.054(4) 0.048(4) 0.046(4) -0.002(3) -0.005(3) 0.002(3)
C19 0.072(5) 0.038(3) 0.046(4) 0.005(3) -0.004(3) -0.016(3)
C20 0.081(5) 0.040(4) 0.044(4) 0.001(3) 0.005(3) -0.025(4)
C21 0.052(4) 0.051(4) 0.035(3) -0.004(3) -0.001(3) -0.011(3)
C22 0.033(3) 0.047(3) 0.038(3) -0.010(3) 0.008(2) -0.013(3)
C23 0.054(4) 0.049(4) 0.040(3) -0.003(3) 0.008(3) -0.006(3)
C24 0.061(4) 0.066(5) 0.048(4) -0.011(3) 0.006(3) 0.002(4)
C25 0.046(4) 0.095(6) 0.061(5) -0.023(4) 0.011(4) -0.002(4)
C26 0.069(5) 0.099(7) 0.045(4) -0.019(4) 0.021(4) -0.029(5)
C27 0.054(4) 0.073(5) 0.037(3) -0.007(3) 0.006(3) -0.014(4)
C28 0.039(3) 0.037(3) 0.042(3) -0.003(3) 0.004(3) -0.002(3)
C29 0.040(3) 0.058(4) 0.056(4) 0.007(3) 0.007(3) -0.010(3)
C30 0.046(4) 0.062(5) 0.070(5) -0.001(4) 0.020(4) 0.005(3)
C31 0.067(5) 0.056(5) 0.063(5) -0.010(4) 0.007(4) 0.029(4)
C32 0.054(4) 0.046(4) 0.078(5) -0.018(4) 0.002(4) -0.004(3)
C33 0.042(3) 0.041(4) 0.061(4) -0.011(3) 0.007(3) -0.005(3)
C34 0.049(4) 0.046(4) 0.048(4) -0.003(3) 0.003(3) -0.007(3)
C35 0.052(4) 0.055(4) 0.053(4) 0.002(3) -0.015(3) -0.002(3)
C36 0.035(3) 0.070(5) 0.087(6) -0.003(4) -0.004(3) -0.002(3)
C37 0.049(4) 0.046(4) 0.075(5) 0.007(4) 0.009(4) 0.006(3)
C38 0.038(3) 0.034(3) 0.036(3) -0.002(2) 0.005(2) -0.008(2)
C39 0.054(4) 0.050(4) 0.056(4) 0.001(3) 0.004(3) -0.015(3)
C40 0.058(4) 0.048(4) 0.053(4) 0.010(3) 0.007(3) -0.008(3)
C41 0.073(5) 0.071(5) 0.042(4) 0.010(4) 0.018(4) 0.001(4)
C42 0.074(5) 0.044(4) 0.036(3) -0.003(3) 0.002(3) 0.002(3)
C43 0.052(4) 0.043(3) 0.034(3) -0.006(3) 0.004(3) -0.004(3)
C44 0.060(4) 0.055(4) 0.041(4) 0.007(3) -0.011(3) -0.004(3)
C45 0.044(3) 0.034(3) 0.036(3) -0.007(2) 0.003(2) -0.001(3)
C46 0.053(4) 0.042(4) 0.046(4) 0.001(3) 0.002(3) 0.001(3)
C47 0.067(4) 0.036(3) 0.055(4) 0.003(3) 0.007(3) -0.005(3)
C48 0.038(3) 0.030(3) 0.041(3) -0.004(2) -0.003(2) -0.005(2)
C49 0.054(4) 0.042(4) 0.053(4) -0.008(3) -0.004(3) -0.014(3)
C50 0.043(4) 0.052(4) 0.071(5) -0.019(4) -0.006(3) -0.010(3)
C51 0.051(4) 0.051(4) 0.074(5) -0.012(4) 0.007(4) -0.007(3)
C52 0.055(4) 0.045(4) 0.060(4) -0.019(3) 0.012(3) -0.010(3)
C53 0.056(4) 0.044(4) 0.044(4) -0.013(3) 0.008(3) -0.014(3)
C54 0.049(4) 0.045(4) 0.044(4) -0.008(3) 0.008(3) -0.012(3)
C55 0.063(4) 0.051(4) 0.047(4) -0.004(3) -0.001(3) -0.004(3)
C56 0.062(4) 0.044(4) 0.056(4) 0.002(3) -0.007(3) -0.010(3)
C57 0.059(4) 0.063(5) 0.049(4) -0.017(3) -0.010(3) 0.004(4)
C58 0.051(3) 0.033(3) 0.036(3) -0.007(2) -0.001(3) -0.014(3)
C59 0.048(3) 0.038(3) 0.050(4) -0.009(3) 0.004(3) -0.014(3)
C60 0.053(4) 0.037(3) 0.063(4) -0.011(3) 0.005(3) -0.015(3)
C61 0.064(4) 0.039(3) 0.050(4) -0.011(3) 0.006(3) -0.012(3)
C62 0.043(3) 0.045(4) 0.051(4) -0.008(3) -0.005(3) -0.012(3)
C63 0.048(3) 0.042(3) 0.035(3) -0.004(3) -0.004(3) -0.016(3)
C64 0.047(4) 0.045(4) 0.056(4) -0.016(3) 0.003(3) -0.014(3)
C65 0.055(4) 0.054(4) 0.036(3) -0.013(3) 0.001(3) -0.014(3)
C66 0.045(3) 0.042(3) 0.035(3) -0.001(3) -0.002(3) -0.011(3)
C67 0.053(4) 0.049(4) 0.059(4) -0.023(3) 0.000(3) -0.014(3)
C71 0.033(3) 0.033(3) 0.044(3) -0.008(2) 0.000(2) -0.004(2)
C72 0.040(3) 0.046(4) 0.039(3) -0.011(3) -0.002(3) -0.009(3)
C73 0.041(3) 0.040(3) 0.063(4) -0.017(3) -0.001(3) -0.010(3)
C74 0.054(4) 0.037(3) 0.066(5) -0.008(3) -0.002(3) -0.013(3)
C75 0.067(4) 0.046(3) 0.054(3) -0.009(3) 0.005(3) -0.031(3)
C76 0.042(3) 0.039(3) 0.042(3) -0.011(3) 0.001(3) -0.012(3)
C77 0.051(4) 0.054(4) 0.072(5) -0.016(4) -0.008(4) -0.012(3)
C78 0.109(4) 0.060(3) 0.062(3) -0.003(2) 0.005(3) -0.045(3)
C79 0.049(3) 0.028(3) 0.036(3) -0.003(2) 0.005(3) -0.008(2)
C80 0.050(3) 0.039(3) 0.029(3) -0.001(2) 0.007(2) -0.013(3)
C81 0.044(3) 0.034(3) 0.039(3) -0.006(2) -0.001(3) -0.010(3)
C82 0.036(3) 0.035(3) 0.050(4) -0.003(3) 0.007(3) -0.003(3)
C83 0.052(4) 0.039(3) 0.034(3) -0.004(2) 0.004(3) -0.013(3)
C84 0.038(3) 0.033(3) 0.038(3) -0.006(2) 0.000(2) -0.009(2)
C85 0.046(4) 0.053(4) 0.048(4) -0.005(3) -0.001(3) -0.010(3)
C86 0.055(4) 0.050(4) 0.043(4) -0.014(3) 0.007(3) -0.005(3)
C87 0.036(3) 0.032(3) 0.035(3) -0.004(2) 0.001(2) -0.006(2)
C88 0.038(3) 0.037(3) 0.046(3) -0.005(3) 0.000(3) -0.012(3)
C89 0.036(3) 0.052(3) 0.049(3) -0.015(3) 0.009(2) -0.010(3)
C90 0.032(3) 0.039(3) 0.047(3) -0.013(3) 0.000(2) -0.003(2)
C91 0.037(3) 0.043(3) 0.043(3) -0.008(2) -0.002(2) -0.014(2)
C92 0.032(3) 0.040(3) 0.043(3) -0.007(3) 0.004(2) -0.012(2)
C93 0.053(3) 0.073(3) 0.069(3) -0.021(3) 0.020(2) -0.015(2)
C94 0.060(3) 0.051(3) 0.062(3) -0.013(2) 0.005(2) -0.028(2)
C95 0.043(3) 0.033(3) 0.043(3) -0.012(3) 0.009(3) -0.007(3)
C96 0.043(3) 0.038(3) 0.042(3) -0.012(3) 0.001(3) -0.010(3)
C97 0.047(3) 0.040(3) 0.042(3) -0.012(3) 0.005(3) -0.007(3)
C98 0.046(3) 0.044(3) 0.040(3) -0.010(3) 0.004(3) -0.006(3)
C99 0.042(3) 0.065(4) 0.058(4) -0.018(3) 0.001(3) -0.016(3)
C100 0.038(3) 0.044(3) 0.041(3) -0.011(3) 0.004(3) -0.006(3)
C101 0.070(5) 0.066(5) 0.038(4) -0.005(3) 0.001(3) -0.025(4)
C102 0.049(3) 0.093(3) 0.084(3) -0.015(3) -0.008(2) -0.023(3)
C200 0.194(13) 0.354(18) 0.40(3) -0.14(2) 0.169(15) -0.136(15)
C201 0.187(13) 0.373(17) 0.39(3) -0.14(2) 0.148(14) -0.116(14)
C202 0.164(12) 0.384(16) 0.40(3) -0.12(2) 0.135(15) -0.118(14)
C203 0.144(12) 0.392(17) 0.40(3) -0.10(2) 0.119(15) -0.115(15)
C204 0.149(13) 0.381(18) 0.41(3) -0.11(2) 0.105(16) -0.113(16)
P1 0.0358(7) 0.0390(8) 0.0373(8) -0.0083(6) 0.0009(6) -0.0092(6)
P2 0.0457(8) 0.0431(8) 0.0303(7) -0.0064(6) 0.0021(6) -0.0152(7)
P3 0.0402(8) 0.0352(8) 0.0351(8) -0.0052(6) 0.0028(6) -0.0084(6)
P4 0.0438(8) 0.0353(8) 0.0322(7) -0.0060(6) -0.0001(6) -0.0139(6)
B1 0.042(4) 0.037(4) 0.031(3) 0.003(3) -0.003(3) -0.004(3)
B2 0.045(4) 0.037(3) 0.029(3) -0.007(3) 0.003(3) -0.013(3)
Rh1 0.0395(2) 0.0365(2) 0.0323(2) -0.00618(17) 0.00211(17) -0.00904(18)
F60 0.140(7) 0.081(6) 0.072(6) -0.006(5) 0.020(5) -0.069(5)
F61 0.144(7) 0.061(5) 0.076(6) 0.004(4) -0.003(5) -0.054(5)
F40 0.131(7) 0.093(6) 0.066(6) -0.006(5) 0.031(5) -0.042(6)
F41 0.110(6) 0.061(4) 0.051(4) -0.009(3) 0.021(4) -0.057(4)
F50 0.128(6) 0.068(6) 0.074(6) 0.006(5) -0.017(5) -0.012(5)
F51 0.122(6) 0.073(6) 0.061(5) 0.011(4) -0.021(5) -0.046(5)
F130 0.086(6) 0.090(6) 0.071(5) 0.015(5) -0.016(4) -0.054(5)
F131 0.056(4) 0.081(5) 0.095(6) 0.002(5) -0.004(4) -0.041(4)
F150 0.093(6) 0.053(5) 0.068(5) 0.018(4) -0.017(5) -0.038(4)
F151 0.079(5) 0.056(5) 0.072(5) -0.020(4) 0.030(4) -0.029(4)
F140 0.085(5) 0.037(4) 0.089(6) -0.010(4) 0.005(5) -0.015(4)
F141 0.103(6) 0.076(6) 0.100(6) -0.049(5) 0.033(5) -0.042(5)
F170 0.088(6) 0.086(6) 0.116(7) -0.037(5) 0.054(5) -0.037(4)
F171 0.091(6) 0.082(5) 0.100(6) -0.016(5) 0.051(5) -0.035(5)
F180 0.045(4) 0.132(7) 0.075(5) -0.020(5) 0.004(4) -0.009(5)
F181 0.049(4) 0.069(5) 0.076(5) -0.029(4) 0.018(4) -0.004(4)
F160 0.062(5) 0.101(7) 0.055(4) 0.012(5) 0.020(4) 0.019(5)
F161 0.072(5) 0.078(6) 0.064(5) -0.026(4) 0.027(4) -0.013(4)
F240 0.055(5) 0.115(7) 0.094(6) -0.002(5) -0.020(5) -0.005(5)
F241 0.073(5) 0.153(7) 0.090(6) 0.013(6) -0.018(5) -0.057(6)
F220 0.040(4) 0.076(6) 0.117(6) -0.032(5) 0.004(4) -0.006(4)
F221 0.046(5) 0.119(7) 0.099(6) 0.013(6) -0.007(4) -0.033(5)
F230 0.065(5) 0.095(5) 0.085(6) -0.043(5) 0.001(4) -0.039(4)
F231 0.070(5) 0.127(7) 0.136(7) -0.066(6) -0.003(6) -0.022(5)

loop_
_atom_type_symbol
_atom_type_scat_dispersion_real
_atom_type_scat_dispersion_imag
_atom_type_scat_Cromer_Mann_a1
_atom_type_scat_Cromer_Mann_b1
_atom_type_scat_Cromer_Mann_a2
_atom_type_scat_Cromer_Mann_b2
_atom_type_scat_Cromer_Mann_a3
_atom_type_scat_Cromer_Mann_b3
_atom_type_scat_Cromer_Mann_a4
_atom_type_scat_Cromer_Mann_b4
_atom_type_scat_Cromer_Mann_c
_atom_type_scat_source
Rh 0.0927 3.6045 19.2957 0.7515 14.3501 8.2176 4.7343 25.8749 1.2892 98.6062 5.3280 'International Tables Vol C 4.2.6.8 and 6.1.1.4'
P 0.2955 0.4335 6.4345 1.9067 4.1791 27.1570 1.7800 0.5260 1.4908 68.1645 1.1149 'International Tables Vol C 4.2.6.8 and 6.1.1.4'
B 0.0090 0.0039 2.0545 23.2185 1.3326 1.0210 1.0979 60.3498 0.7068 0.1403 -0.1932 'International Tables Vol C 4.2.6.8 and 6.1.1.4'
F 0.0727 0.0534 3.5392 10.2825 2.6412 4.2944 1.5170 0.2615 1.0243 26.1476 0.2776 'International Tables Vol C 4.2.6.8 and 6.1.1.4'
C 0.0181 0.0091 2.3100 20.8439 1.0200 10.2075 1.5886 0.5687 0.8650 51.6512 0.2156 'International Tables Vol C 4.2.6.8 and 6.1.1.4'
H 0.0000 0.0000 0.4930 10.5109 0.3229 26.1257 0.1402 3.1424 0.0408 57.7998 0.0030 'International Tables Vol C 4.2.6.8 and 6.1.1.4'

loop_
_geom_angle_atom_site_label_1
_geom_angle_atom_site_label_2
_geom_angle_atom_site_label_3
_geom_angle
_geom_angle_publ_flag
C2 C1 P1 116.3(4) yes
C2 C1 H12 108.3 no
P1 C1 H12 107.2 no
C2 C1 H11 108.3 no
P1 C1 H11 107.7 no
H12 C1 H11 108.8 no
C1 C2 C3 112.6(5) yes
C1 C2 H22 108.9 no
C3 C2 H22 108.2 no
C1 C2 H21 109.2 no
C3 C2 H21 109.8 no
H22 C2 H21 108.1 no
C2 C3 P2 114.9(5) yes
C2 C3 H31 109.4 no
P2 C3 H31 107.6 no
C2 C3 H32 107.4 no
P2 C3 H32 108.7 no
H31 C3 H32 108.6 no
C5 C4 C9 119.8(7) yes
C5 C4 P1 120.3(6) yes
C9 C4 P1 119.8(5) yes
C4 C5 C6 120.0(8) yes
C4 C5 H51 120.6 no
C6 C5 H51 119.4 no
C5 C6 C7 120.0(8) yes
C5 C6 H61 120.4 no
C7 C6 H61 119.6 no
C6 C7 C8 120.4(8) yes
C6 C7 H71 119.8 no
C8 C7 H71 119.8 no
C7 C8 C9 120.1(9) yes
C7 C8 H81 120.0 no
C9 C8 H81 119.9 no
C4 C9 C8 119.6(8) yes
C4 C9 H91 119.5 no
C8 C9 H91 120.9 no
C11 C10 C15 118.6(6) yes
C11 C10 P1 122.7(5) yes
C15 C10 P1 118.5(5) yes
C10 C11 C12 120.5(7) yes
C10 C11 H111 119.5 no
C12 C11 H111 120.1 no
C11 C12 C13 119.6(7) yes
C11 C12 H121 119.8 no
C13 C12 H121 120.6 no
C12 C13 C14 121.0(7) yes
C12 C13 H131 119.5 no
C14 C13 H131 119.5 no
C13 C14 C15 119.5(7) yes
C13 C14 H141 120.2 no
C15 C14 H141 120.3 no
C10 C15 C14 120.7(6) yes
C10 C15 H151 119.9 no
C14 C15 H151 119.4 no
C17 C16 C21 118.3(6) yes
C17 C16 P2 117.1(5) yes
C21 C16 P2 124.5(5) yes
C16 C17 C18 120.8(7) yes
C16 C17 H171 119.9 no
C18 C17 H171 119.3 no
C17 C18 C19 120.3(6) yes
C17 C18 H181 119.4 no
C19 C18 H181 120.4 no
C18 C19 C20 119.7(6) yes
C18 C19 H191 120.0 no
C20 C19 H191 120.4 no
C19 C20 C21 120.2(7) yes
C19 C20 H201 120.0 no
C21 C20 H201 119.8 no
C20 C21 C16 120.7(6) yes
C20 C21 H211 119.8 no
C16 C21 H211 119.5 no
C23 C22 C27 119.3(6) yes
C23 C22 P2 117.3(5) yes
C27 C22 P2 123.5(5) yes
C22 C23 C24 120.9(6) yes
C22 C23 H231 120.2 no
C24 C23 H231 118.9 no
C23 C24 C25 120.0(7) yes
C23 C24 H241 120.3 no
C25 C24 H241 119.7 no
C24 C25 C26 118.7(7) yes
C24 C25 H251 121.1 no
C26 C25 H251 120.2 no
C25 C26 C27 122.2(7) yes
C25 C26 H261 118.8 no
C27 C26 H261 119.0 no
C22 C27 C26 119.0(7) yes
C22 C27 H271 120.4 no
C26 C27 H271 120.6 no
C29 C28 C33 108.8(5) yes
C29 C28 C34 107.2(5) yes
C33 C28 C34 109.4(5) yes
C29 C28 P3 113.5(4) yes
C33 C28 P3 112.4(4) yes
C34 C28 P3 105.2(4) yes
C28 C29 C30 109.2(6) yes
C28 C29 H292 109.8 no
C30 C29 H292 108.9 no
C28 C29 H291 110.5 no
C30 C29 H291 108.9 no
H292 C29 H291 109.6 no
C29 C30 C31 110.0(6) yes
C29 C30 C36 110.6(6) yes
C31 C30 C36 110.6(7) yes
C29 C30 H301 108.5 no
C31 C30 H301 108.3 no
C36 C30 H301 108.8 no
C30 C31 C32 110.0(6) yes
C30 C31 H311 108.7 no
C32 C31 H311 108.3 no
C30 C31 H312 109.7 no
C32 C31 H312 110.3 no
H311 C31 H312 109.7 no
C31 C32 C33 108.4(6) yes
C31 C32 C37 108.5(6) yes
C33 C32 C37 110.6(6) yes
C31 C32 H321 110.1 no
C33 C32 H321 109.0 no
C37 C32 H321 110.3 no
C32 C33 C28 110.7(6) yes
C32 C33 H331 108.1 no
C28 C33 H331 108.9 no
C32 C33 H332 109.9 no
C28 C33 H332 110.2 no
H331 C33 H332 109.0 no
C28 C34 C35 110.9(5) yes
C28 C34 H341 110.1 no
C35 C34 H341 108.3 no
C28 C34 H342 108.8 no
C35 C34 H342 109.2 no
H341 C34 H342 109.5 no
C34 C35 C36 108.7(6) yes
C34 C35 C37 109.7(6) yes
C36 C35 C37 109.7(7) yes
C34 C35 H351 109.7 no
C36 C35 H351 109.7 no
C37 C35 H351 109.4 no
C35 C36 C30 107.8(6) yes
C35 C36 H362 110.0 no
C30 C36 H362 110.8 no
C35 C36 H361 109.5 no
C30 C36 H361 109.0 no
H362 C36 H361 109.7 no
C35 C37 C32 109.7(6) yes
C35 C37 H371 110.1 no
C32 C37 H371 109.2 no
C35 C37 H372 108.5 no
C32 C37 H372 109.8 no
H371 C37 H372 109.6 no
C39 C38 C43 108.3(5) yes
C39 C38 C45 107.4(5) yes
C43 C38 C45 108.1(5) yes
C39 C38 P3 111.5(4) yes
C43 C38 P3 115.3(4) yes
C45 C38 P3 105.8(4) yes
C38 C39 C40 109.9(6) yes
C38 C39 H391 110.6 no
C40 C39 H391 110.2 no
C38 C39 H392 107.9 no
C40 C39 H392 108.7 no
H391 C39 H392 109.4 no
C39 C40 C41 110.4(6) yes
C39 C40 C47 110.4(6) yes
C41 C40 C47 109.9(6) yes
C39 C40 H401 108.6 no
C41 C40 H401 109.0 no
C47 C40 H401 108.4 no
C40 C41 C42 108.9(6) yes
C40 C41 H412 109.8 no
C42 C41 H412 109.6 no
C40 C41 H411 110.1 no
C42 C41 H411 108.6 no
H412 C41 H411 109.7 no
C41 C42 C43 109.8(6) yes
C41 C42 C44 110.0(6) yes
C43 C42 C44 109.6(5) yes
C41 C42 H421 109.8 no
C43 C42 H421 109.4 no
C44 C42 H421 108.3 no
C38 C43 C42 110.6(5) yes
C38 C43 H432 109.0 no
C42 C43 H432 108.6 no
C38 C43 H431 110.1 no
C42 C43 H431 109.5 no
H432 C43 H431 109.1 no
C42 C44 C46 108.5(6) yes
C42 C44 H442 111.2 no
C46 C44 H442 110.5 no
C42 C44 H441 108.7 no
C46 C44 H441 108.9 no
H442 C44 H441 108.9 no
C38 C45 C46 110.6(5) yes
C38 C45 H452 107.0 no
C46 C45 H452 109.1 no
C38 C45 H451 109.7 no
C46 C45 H451 110.3 no
H452 C45 H451 110.1 no
C44 C46 C45 108.8(5) yes
C44 C46 C47 110.6(6) yes
C45 C46 C47 109.7(6) yes
C44 C46 H461 108.7 no
C45 C46 H461 109.0 no
C47 C46 H461 110.0 no
C40 C47 C46 108.6(5) yes
C40 C47 H472 109.5 no
C46 C47 H472 109.9 no
C40 C47 H471 109.5 no
C46 C47 H471 108.8 no
H472 C47 H471 110.4 no
C49 C48 C53 108.5(5) yes
C49 C48 C54 109.2(5) yes
C53 C48 C54 108.3(5) yes
C49 C48 P4 114.7(4) yes
C53 C48 P4 105.2(4) yes
C54 C48 P4 110.6(4) yes
C48 C49 C50 110.0(5) yes
C48 C49 H492 110.0 no
C50 C49 H492 110.3 no
C48 C49 H491 108.3 no
C50 C49 H491 109.2 no
H492 C49 H491 109.0 no
C49 C50 C51 109.6(6) yes
C49 C50 C57 110.0(6) yes
C51 C50 C57 109.7(6) yes
C49 C50 H501 109.4 no
C51 C50 H501 108.7 no
C57 C50 H501 109.4 no
C50 C51 C52 109.2(6) yes
C50 C51 H511 109.7 no
C52 C51 H511 109.3 no
C50 C51 H512 109.5 no
C52 C51 H512 110.0 no
H511 C51 H512 109.1 no
C51 C52 C53 108.9(6) yes
C51 C52 C56 110.7(6) yes
C53 C52 C56 109.7(6) yes
C51 C52 H521 108.8 no
C53 C52 H521 108.7 no
C56 C52 H521 110.0 no
C52 C53 C48 109.4(5) yes
C52 C53 H531 110.2 no
C48 C53 H531 109.0 no
C52 C53 H532 109.8 no
C48 C53 H532 109.3 no
H531 C53 H532 109.0 no
C48 C54 C55 109.7(5) yes
C48 C54 H541 109.5 no
C55 C54 H541 110.4 no
C48 C54 H542 109.0 no
C55 C54 H542 108.9 no
H541 C54 H542 109.3 no
C54 C55 C56 110.0(6) yes
C54 C55 C57 108.6(6) yes
C56 C55 C57 110.0(6) yes
C54 C55 H551 109.2 no
C56 C55 H551 109.4 no
C57 C55 H551 109.6 no
C52 C56 C55 109.1(6) yes
C52 C56 H561 109.3 no
C55 C56 H561 109.8 no
C52 C56 H562 108.9 no
C55 C56 H562 109.2 no
H561 C56 H562 110.6 no
C50 C57 C55 109.8(6) yes
C50 C57 H571 109.2 no
C55 C57 H571 109.7 no
C50 C57 H572 109.6 no
C55 C57 H572 109.4 no
H571 C57 H572 109.1 no
C59 C58 C63 109.1(5) yes
C59 C58 C66 109.1(5) yes
C63 C58 C66 109.5(5) yes
C59 C58 P4 111.1(4) yes
C63 C58 P4 106.4(4) yes
C66 C58 P4 111.7(4) yes
C58 C59 C60 109.5(5) yes
C58 C59 H591 108.7 no
C60 C59 H591 108.9 no
C58 C59 H592 110.5 no
C60 C59 H592 109.9 no
H591 C59 H592 109.3 no
C59 C60 C61 109.9(6) yes
C59 C60 C67 108.4(6) yes
C61 C60 C67 109.4(6) yes
C59 C60 H601 109.8 no
C61 C60 H601 109.6 no
C67 C60 H601 109.6 no
C60 C61 C62 110.3(6) yes
C60 C61 H611 109.7 no
C62 C61 H611 107.6 no
C60 C61 H612 111.1 no
C62 C61 H612 109.4 no
H611 C61 H612 108.7 no
C61 C62 C63 110.3(5) yes
C61 C62 C64 108.9(5) yes
C63 C62 C64 109.2(5) yes
C61 C62 H621 110.0 no
C63 C62 H621 108.6 no
C64 C62 H621 109.8 no
C62 C63 C58 109.7(5) yes
C62 C63 H632 109.9 no
C58 C63 H632 110.1 no
C62 C63 H631 108.9 no
C58 C63 H631 108.5 no
H632 C63 H631 109.7 no
C62 C64 C65 109.7(5) yes
C62 C64 H642 108.7 no
C65 C64 H642 110.0 no
C62 C64 H641 109.4 no
C65 C64 H641 109.7 no
H642 C64 H641 109.3 no
C64 C65 C66 110.6(5) yes
C64 C65 C67 110.5(6) yes
C66 C65 C67 107.7(5) yes
C64 C65 H651 111.4 no
C66 C65 H651 108.5 no
C67 C65 H651 108.0 no
C58 C66 C65 109.0(5) yes
C58 C66 H662 109.7 no
C65 C66 H662 110.6 no
C58 C66 H661 109.1 no
C65 C66 H661 108.5 no
H662 C66 H661 109.9 no
C60 C67 C65 109.4(5) yes
C60 C67 H672 109.1 no
C65 C67 H672 108.8 no
C60 C67 H671 111.2 no
C65 C67 H671 109.7 no
H672 C67 H671 108.4 no
C72 C71 C76 116.4(6) yes
C72 C71 B2 121.5(5) yes
C76 C71 B2 121.5(5) yes
C71 C72 C73 121.6(6) yes
C71 C72 H721 119.2 no
C73 C72 H721 119.1 no
C72 C73 C74 121.2(6) yes
C72 C73 C77 118.0(6) yes
C74 C73 C77 120.7(6) yes
C73 C74 C75 118.6(6) yes
C73 C74 H741 120.9 no
C75 C74 H741 120.5 no
C74 C75 C76 120.0(5) yes
C74 C75 C78 121.1(4) yes
C76 C75 C78 118.8(4) yes
C75 C76 C71 122.1(5) yes
C75 C76 H761 118.4 no
C71 C76 H761 119.5 no
C73 C77 F2 113.0(7) yes
C73 C77 F3 111.7(6) yes
F2 C77 F3 104.5(6) yes
C73 C77 F1 113.8(6) yes
F2 C77 F1 105.2(6) yes
F3 C77 F1 108.0(7) yes
C75 C78 F60 112.04(5) yes
C75 C78 F41 112.06(5) yes
F60 C78 F41 106.75(5) yes
C75 C78 F50 112.06(5) yes
F60 C78 F50 106.79(5) yes
F41 C78 F50 106.77(5) yes
C75 C78 F61 112.06(5) yes
C75 C78 F40 112.05(5) yes
F61 C78 F40 106.80(5) yes
C75 C78 F51 112.05(5) yes
F61 C78 F51 106.75(5) yes
F40 C78 F51 106.76(5) yes
C80 C79 C84 116.6(6) yes
C80 C79 B2 120.2(5) yes
C84 C79 B2 122.7(5) yes
C79 C80 C81 122.4(5) yes
C79 C80 H801 119.7 no
C81 C80 H801 117.8 no
C80 C81 C82 120.3(6) yes
C80 C81 C85 119.7(5) yes
C82 C81 C85 120.0(6) yes
C81 C82 C83 117.6(6) yes
C81 C82 H821 120.6 no
C83 C82 H821 121.8 no
C82 C83 C84 121.1(5) yes
C82 C83 C86 119.2(6) yes
C84 C83 C86 119.7(6) yes
C83 C84 C79 122.0(6) yes
C83 C84 H841 118.0 no
C79 C84 H841 120.0 no
C81 C85 F7 111.4(5) yes
C81 C85 F9 112.8(6) yes
F7 C85 F9 102.5(5) yes
C81 C85 F8 115.3(6) yes
F7 C85 F8 107.0(6) yes
F9 C85 F8 106.8(6) yes
C83 C86 F10 112.9(6) yes
C83 C86 F12 112.2(5) yes
F10 C86 F12 105.0(6) yes
C83 C86 F11 113.8(6) yes
F10 C86 F11 107.0(6) yes
F12 C86 F11 105.3(6) yes
C88 C87 C92 115.6(5) yes
C88 C87 B2 123.5(5) yes
C92 C87 B2 120.8(5) yes
C87 C88 C89 121.4(5) yes
C87 C88 H881 119.4 no
C89 C88 H881 119.2 no
C88 C89 C90 121.2(4) yes
C88 C89 C93 120.3(4) yes
C90 C89 C93 118.5(4) yes
C89 C90 C91 118.6(5) yes
C89 C90 H901 121.0 no
C91 C90 H901 120.4 no
C90 C91 C92 120.5(5) yes
C90 C91 C94 119.3(4) yes
C92 C91 C94 120.2(4) yes
C87 C92 C91 122.6(5) yes
C87 C92 H921 119.3 no
C91 C92 H921 118.1 no
C89 C93 F170 113.84(5) yes
C89 C93 F181 113.80(5) yes
F170 C93 F181 104.73(5) yes
C89 C93 F160 113.89(5) yes
F170 C93 F160 104.82(5) yes
F181 C93 F160 104.75(5) yes
C89 C93 F171 113.81(5) yes
C89 C93 F180 113.89(5) yes
F171 C93 F180 104.81(5) yes
C89 C93 F161 113.82(5) yes
F171 C93 F161 104.71(5) yes
F180 C93 F161 104.79(5) yes
C91 C94 F131 113.44(5) yes
C91 C94 F150 113.50(5) yes
F131 C94 F150 105.15(5) yes
C91 C94 F141 113.50(5) yes
F131 C94 F141 105.17(5) yes
F150 C94 F141 105.22(5) yes
C91 C94 F130 113.52(5) yes
C91 C94 F151 113.51(5) yes
F130 C94 F151 105.19(5) yes
C91 C94 F140 113.45(5) yes
F130 C94 F140 105.18(5) yes
F151 C94 F140 105.13(5) yes
C96 C95 C100 114.0(6) yes
C96 C95 B2 122.2(6) yes
C100 C95 B2 123.7(5) yes
C95 C96 C97 122.2(6) yes
C95 C96 H961 119.6 no
C97 C96 H961 118.2 no
C96 C97 C98 121.6(6) yes
C96 C97 C101 118.0(6) yes
C98 C97 C101 120.4(6) yes
C97 C98 C99 118.5(6) yes
C97 C98 H981 120.2 no
C99 C98 H981 121.3 no
C98 C99 C100 119.7(5) yes
C98 C99 C102 120.4(4) yes
C100 C99 C102 119.9(4) yes
C95 C100 C99 123.8(6) yes
C95 C100 H1001 118.6 no
C99 C100 H1001 117.7 no
C97 C101 F20 111.1(6) yes
C97 C101 F19 114.3(6) yes
F20 C101 F19 103.9(6) yes
C97 C101 F21 114.2(6) yes
F20 C101 F21 103.4(6) yes
F19 C101 F21 109.0(7) yes
C99 C102 F240 113.16(5) yes
C99 C102 F221 113.23(5) yes
F240 C102 F221 105.42(5) yes
C99 C102 F231 113.25(5) yes
F240 C102 F231 105.50(5) yes
F221 C102 F231 105.54(5) yes
C99 C102 F241 113.23(5) yes
C99 C102 F220 113.24(5) yes
F241 C102 F220 105.56(5) yes
C99 C102 F230 113.14(5) yes
F241 C102 F230 105.48(5) yes
F220 C102 F230 105.45(5) yes
C201 C200 H2002 110.7 no
C201 C200 H2001 109.5 no
H2002 C200 H2001 109.8 no
C201 C200 H2003 109.2 no
H2002 C200 H2003 108.8 no
H2001 C200 H2003 108.9 no
C200 C201 C202 115.01(5) yes
C200 C201 H2011 107.6 no
C202 C201 H2011 106.0 no
C200 C201 H2012 108.8 no
C202 C201 H2012 109.6 no
H2011 C201 H2012 109.7 no
C201 C202 C203 124.83(7) yes
C201 C202 H2021 106.6 no
C203 C202 H2021 108.3 no
C201 C202 H2022 103.3 no
C203 C202 H2022 102.9 no
H2021 C202 H2022 110.3 no
C202 C203 C204 115.01(7) yes
C202 C203 H2031 104.7 no
C204 C203 H2031 106.9 no
C202 C203 H2032 110.1 no
C204 C203 H2032 109.6 no
H2031 C203 H2032 110.4 no
C203 C204 H2041 109.8 no
C203 C204 H2042 109.0 no
H2041 C204 H2042 109.5 no
C203 C204 H2043 109.6 no
H2041 C204 H2043 109.5 no
H2042 C204 H2043 109.5 no
C4 P1 C1 100.2(3) yes
C4 P1 C10 101.5(3) yes
C1 P1 C10 103.5(3) yes
C4 P1 Rh1 120.7(2) yes
C1 P1 Rh1 118.4(2) yes
C10 P1 Rh1 110.1(2) yes
C22 P2 C3 102.5(3) yes
C22 P2 C16 105.8(3) yes
C3 P2 C16 97.6(3) yes
C22 P2 Rh1 118.4(2) yes
C3 P2 Rh1 118.0(2) yes
C16 P2 Rh1 111.89(19) yes
C38 P3 C28 113.3(3) yes
C38 P3 Rh1 124.58(18) yes
C28 P3 Rh1 109.8(2) yes
C38 P3 H5 98.7 no
C28 P3 H5 93.2 no
Rh1 P3 H5 112.0 no
C48 P4 C58 116.0(3) yes
C48 P4 B1 108.7(3) yes
C58 P4 B1 112.4(3) yes
C48 P4 H4 106.0 no
C58 P4 H4 104.3 no
B1 P4 H4 109.1 no
P4 B1 Rh1 137.1(3) yes
P4 B1 H1 105.2 no
Rh1 B1 H1 55.7 no
P4 B1 H2 102.4 no
Rh1 B1 H2 72.6 no
H1 B1 H2 126.1 no
P4 B1 H3 95.7 no
Rh1 B1 H3 126.2 no
H1 B1 H3 110.5 no
H2 B1 H3 111.6 no
C79 B2 C71 103.7(5) yes
C79 B2 C87 110.4(5) yes
C71 B2 C87 113.2(5) yes
C79 B2 C95 111.4(5) yes
C71 B2 C95 111.7(5) yes
C87 B2 C95 106.5(5) yes
B1 Rh1 P3 88.88(16) yes
B1 Rh1 P2 96.50(16) yes
P3 Rh1 P2 162.21(6) yes
B1 Rh1 P1 154.86(16) yes
P3 Rh1 P1 92.93(6) yes
P2 Rh1 P1 89.36(6) yes
B1 Rh1 H1 23.3 no
P3 Rh1 H1 89.3 no
P2 Rh1 H1 89.1 no
P1 Rh1 H1 177.1 no
Rh1 H1 B1 101.1 no

loop_
_geom_bond_atom_site_label_1
_geom_bond_atom_site_label_2
_geom_bond_distance
_geom_bond_publ_flag
F1 C77 1.327(9) yes
F2 C77 1.339(9) yes
F3 C77 1.333(9) yes
F7 C85 1.350(8) yes
F8 C85 1.295(8) yes
F9 C85 1.338(8) yes
F10 C86 1.335(8) yes
F11 C86 1.315(8) yes
F12 C86 1.323(8) yes
F19 C101 1.312(9) yes
F20 C101 1.357(9) yes
F21 C101 1.305(8) yes
C1 C2 1.507(9) yes
C1 P1 1.847(6) yes
C1 H12 0.965 no
C1 H11 0.979 no
C2 C3 1.520(9) yes
C2 H22 0.969 no
C2 H21 0.981 no
C3 P2 1.833(6) yes
C3 H31 0.968 no
C3 H32 0.968 no
C4 C5 1.379(9) yes
C4 C9 1.396(10) yes
C4 P1 1.850(7) yes
C5 C6 1.386(12) yes
C5 H51 0.921 no
C6 C7 1.372(14) yes
C6 H61 0.925 no
C7 C8 1.381(13) yes
C7 H71 0.929 no
C8 C9 1.382(11) yes
C8 H81 0.933 no
C9 H91 0.930 no
C10 C11 1.397(9) yes
C10 C15 1.391(9) yes
C10 P1 1.837(6) yes
C11 C12 1.384(10) yes
C11 H111 0.941 no
C12 C13 1.376(11) yes
C12 H121 0.930 no
C13 C14 1.376(10) yes
C13 H131 0.926 no
C14 C15 1.385(9) yes
C14 H141 0.931 no
C15 H151 0.923 no
C16 C17 1.411(9) yes
C16 C21 1.383(9) yes
C16 P2 1.830(6) yes
C17 C18 1.384(10) yes
C17 H171 0.931 no
C18 C19 1.390(10) yes
C18 H181 0.926 no
C19 C20 1.380(10) yes
C19 H191 0.928 no
C20 C21 1.407(9) yes
C20 H201 0.925 no
C21 H211 0.921 no
C22 C23 1.390(9) yes
C22 C27 1.393(9) yes
C22 P2 1.838(6) yes
C23 C24 1.386(9) yes
C23 H231 0.932 no
C24 C25 1.380(11) yes
C24 H241 0.935 no
C25 C26 1.388(12) yes
C25 H251 0.928 no
C26 C27 1.377(10) yes
C26 H261 0.931 no
C27 H271 0.928 no
C28 C29 1.546(8) yes
C28 C33 1.520(9) yes
C28 C34 1.539(9) yes
C28 P3 1.875(6) yes
C29 C30 1.537(9) yes
C29 H292 0.969 no
C29 H291 0.969 no
C30 C31 1.490(12) yes
C30 C36 1.522(11) yes
C30 H301 0.973 no
C31 C32 1.542(11) yes
C31 H311 0.967 no
C31 H312 0.968 no
C32 C33 1.532(9) yes
C32 C37 1.513(11) yes
C32 H321 0.979 no
C33 H331 0.970 no
C33 H332 0.973 no
C34 C35 1.535(9) yes
C34 H341 0.974 no
C34 H342 0.965 no
C35 C36 1.542(10) yes
C35 C37 1.533(11) yes
C35 H351 0.981 no
C36 H362 0.973 no
C36 H361 0.963 no
C37 H371 0.968 no
C37 H372 0.971 no
C38 C39 1.549(9) yes
C38 C43 1.542(8) yes
C38 C45 1.570(7) yes
C38 P3 1.885(6) yes
C39 C40 1.532(9) yes
C39 H391 0.976 no
C39 H392 0.967 no
C40 C41 1.516(11) yes
C40 C47 1.530(9) yes
C40 H401 0.970 no
C41 C42 1.529(11) yes
C41 H412 0.971 no
C41 H411 0.967 no
C42 C43 1.533(8) yes
C42 C44 1.540(9) yes
C42 H421 0.978 no
C43 H432 0.962 no
C43 H431 0.978 no
C44 C46 1.540(10) yes
C44 H442 0.977 no
C44 H441 0.962 no
C45 C46 1.537(8) yes
C45 H452 0.970 no
C45 H451 0.964 no
C46 C47 1.525(10) yes
C46 H461 0.981 no
C47 H472 0.967 no
C47 H471 0.966 no
C48 C49 1.526(9) yes
C48 C53 1.555(8) yes
C48 C54 1.551(8) yes
C48 P4 1.866(6) yes
C49 C50 1.518(9) yes
C49 H492 0.971 no
C49 H491 0.978 no
C50 C51 1.528(10) yes
C50 C57 1.521(11) yes
C50 H501 0.988 no
C51 C52 1.515(10) yes
C51 H511 0.970 no
C51 H512 0.972 no
C52 C53 1.542(9) yes
C52 C56 1.527(10) yes
C52 H521 0.977 no
C53 H531 0.970 no
C53 H532 0.970 no
C54 C55 1.536(9) yes
C54 H541 0.982 no
C54 H542 0.977 no
C55 C56 1.524(10) yes
C55 C57 1.520(11) yes
C55 H551 0.978 no
C56 H561 0.972 no
C56 H562 0.972 no
C57 H571 0.977 no
C57 H572 0.971 no
C58 C59 1.557(8) yes
C58 C63 1.530(8) yes
C58 C66 1.538(8) yes
C58 P4 1.861(6) yes
C59 C60 1.533(8) yes
C59 H591 0.969 no
C59 H592 0.974 no
C60 C61 1.518(10) yes
C60 C67 1.544(10) yes
C60 H601 0.979 no
C61 C62 1.525(9) yes
C61 H611 0.969 no
C61 H612 0.972 no
C62 C63 1.542(9) yes
C62 C64 1.519(9) yes
C62 H621 0.975 no
C63 H632 0.972 no
C63 H631 0.965 no
C64 C65 1.521(9) yes
C64 H642 0.976 no
C64 H641 0.966 no
C65 C66 1.545(9) yes
C65 C67 1.536(9) yes
C65 H651 0.981 no
C66 H662 0.975 no
C66 H661 0.967 no
C67 H672 0.964 no
C67 H671 0.961 no
C71 C72 1.398(8) yes
C71 C76 1.384(8) yes
C71 B2 1.645(9) yes
C72 C73 1.390(9) yes
C72 H721 0.928 no
C73 C74 1.368(10) yes
C73 C77 1.495(10) yes
C74 C75 1.388(8) yes
C74 H741 0.932 no
C75 C76 1.404(8) yes
C75 C78 1.509(4) yes
C76 H761 0.928 no
C78 F60 1.332(5) yes
C78 F41 1.332(5) yes
C78 F50 1.329(5) yes
C78 F61 1.333(5) yes
C78 F40 1.330(5) yes
C78 F51 1.332(5) yes
C79 C80 1.387(9) yes
C79 C84 1.385(8) yes
C79 B2 1.663(9) yes
C80 C81 1.395(8) yes
C80 H801 0.931 no
C81 C82 1.403(8) yes
C81 C85 1.491(9) yes
C82 C83 1.383(9) yes
C82 H821 0.937 no
C83 C84 1.399(8) yes
C83 C86 1.495(8) yes
C84 H841 0.934 no
C87 C88 1.398(8) yes
C87 C92 1.406(8) yes
C87 B2 1.645(8) yes
C88 C89 1.400(8) yes
C88 H881 0.927 no
C89 C90 1.375(8) yes
C89 C93 1.479(3) yes
C90 C91 1.376(7) yes
C90 H901 0.929 no
C91 C92 1.385(7) yes
C91 C94 1.490(3) yes
C92 H921 0.922 no
C93 F170 1.325(5) yes
C93 F181 1.331(5) yes
C93 F160 1.312(5) yes
C93 F171 1.332(5) yes
C93 F180 1.313(5) yes
C93 F161 1.328(5) yes
C94 F131 1.329(5) yes
C94 F150 1.318(5) yes
C94 F141 1.325(5) yes
C94 F130 1.323(5) yes
C94 F151 1.331(5) yes
C94 F140 1.336(5) yes
C95 C96 1.407(9) yes
C95 C100 1.407(9) yes
C95 B2 1.641(9) yes
C96 C97 1.397(9) yes
C96 H961 0.918 no
C97 C98 1.353(9) yes
C97 C101 1.490(10) yes
C98 C99 1.398(8) yes
C98 H981 0.932 no
C99 C100 1.381(8) yes
C99 C102 1.480(4) yes
C100 H1001 0.935 no
C102 F240 1.342(5) yes
C102 F221 1.322(5) yes
C102 F231 1.317(5) yes
C102 F241 1.327(5) yes
C102 F220 1.316(5) yes
C102 F230 1.339(5) yes
C200 C201 1.409(5) yes
C200 H2002 0.965 no
C200 H2001 0.964 no
C200 H2003 0.960 no
C201 C202 1.401(5) yes
C201 H2011 0.974 no
C201 H2012 0.976 no
C202 C203 1.399(7) yes
C202 H2021 0.967 no
C202 H2022 0.970 no
C203 C204 1.405(7) yes
C203 H2031 0.980 no
C203 H2032 0.968 no
C204 H2041 0.950 no
C204 H2042 0.950 no
C204 H2043 0.950 no
P1 Rh1 2.2262(16) yes
P2 Rh1 2.2861(16) yes
P3 Rh1 2.3568(15) yes
P3 H5 1.172 no
P4 B1 1.936(7) yes
P4 H4 1.305 no
B1 Rh1 2.457(7) yes
B1 H1 0.989 no
B1 H2 1.158 no
B1 H3 1.163 no
Rh1 H1 2.067 no

loop_
_geom_hbond_atom_site_label_D
_geom_hbond_atom_site_label_H
_geom_hbond_atom_site_label_A
_geom_hbond_angle_DHA
_geom_hbond_distance_DH
_geom_hbond_distance_HA
_geom_hbond_distance_DA
_geom_hbond_publ_flag
C21 H211 C27 126.1(2) 0.921 2.583 3.213(11) yes

loop_
_platon_squeeze_void_nr
_platon_squeeze_void_average_x
_platon_squeeze_void_average_y
_platon_squeeze_void_average_z
_platon_squeeze_void_volume
_platon_squeeze_void_count_electrons
_platon_squeeze_void_content
1 0.500 0.500 0.500 217 49 ' '
2 0.353 0.761 0.205 17 1 ' '
3 0.426 0.801 0.107 16 1 ' '
4 0.477 0.485 0.887 11 1 ' '
5 0.523 0.515 0.113 11 1 ' '
6 0.578 0.201 0.885 19 1 ' '
7 0.655 0.243 0.787 14 1 ' '
